data_2217625
loop_
_publ_author_name
'G\"orbitz, Carl Henrik'
'Hartviksen, Lars Male'

_publ_section_title
;
 Cyclo(<small>L</small>-tyrosyl-<small>L</small>-tryptophanyl)
 dimethylformamide solvate
;
_journal_coeditor_code PV2058
_journal_issue 2
_journal_name_full 'Acta Crystallographica Section E'
_journal_page_first o436
_journal_page_last o436
_journal_paper_doi 10.1107/S1600536808000640
_journal_volume 64
_journal_year 2008
_chemical_formula_iupac 'C20 H19 N3 O3, C3 H7 N O'
_chemical_formula_moiety 'C20 H19 N3 O3, C3 H7 N O'
_chemical_formula_sum 'C23 H26 N4 O4'
_chemical_formula_weight 422.48
_chemical_name_common 'Cyclo(L-tyrosyl-L-tryptophanyl) dimethylformamide solvate'
_chemical_name_systematic
;
(3S,6S)-3-(4-Hydroxybenzyl)-6-(1H-indol-3-ylmethyl)piperazine-2,5-dione
dimethylformamide solvate
;
_space_group_IT_number 4
_symmetry_cell_setting monoclinic
_symmetry_space_group_name_Hall 'P 2yb'
_symmetry_space_group_name_H-M 'P 1 21 1'
_atom_sites_solution_hydrogens geom
_atom_sites_solution_primary direct
_atom_sites_solution_secondary difmap
_audit_creation_method SHELXL-97
_cell_angle_alpha 90.00
_cell_angle_beta 96.6610(10)
_cell_angle_gamma 90.00
_cell_formula_units_Z 2
_cell_length_a 6.1923(2)
_cell_length_b 15.3873(5)
_cell_length_c 11.3780(3)
_cell_measurement_reflns_used 7819
_cell_measurement_temperature 105(2)
_cell_measurement_theta_max 28.34
_cell_measurement_theta_min 1.80
_cell_volume 1076.81(6)
_computing_cell_refinement 'SAINT (Bruker, 2001)'
_computing_data_collection 'SMART (Bruker, 1998)'
_computing_data_reduction 'SAINT (Bruker, 2001)'
_computing_molecular_graphics 'SHELXTL (Bruker, 2000)'
_computing_publication_material 'SHELXTL (Bruker, 2000)'
_computing_structure_refinement 'SHELXTL (Bruker, 2000)'
_computing_structure_solution 'SHELXS (Sheldrick, 2008)'
_diffrn_ambient_temperature 105(2)
_diffrn_detector_area_resol_mean 8.3
_diffrn_measured_fraction_theta_full 0.997
_diffrn_measured_fraction_theta_max 0.997
_diffrn_measurement_device_type 'Siemens SMART CCD'
_diffrn_measurement_method 'Sets of exposures each taken over 0.3\% \w rotation'
_diffrn_radiation_monochromator graphite
_diffrn_radiation_source 'fine-focus sealed tube'
_diffrn_radiation_type MoK\a
_diffrn_radiation_wavelength 0.71073
_diffrn_reflns_av_R_equivalents 0.0380
_diffrn_reflns_av_sigmaI/netI 0.0341
_diffrn_reflns_limit_h_max 8
_diffrn_reflns_limit_h_min -8
_diffrn_reflns_limit_k_max 20
_diffrn_reflns_limit_k_min -20
_diffrn_reflns_limit_l_max 15
_diffrn_reflns_limit_l_min -12
_diffrn_reflns_number 9514
_diffrn_reflns_theta_full 28.34
_diffrn_reflns_theta_max 28.34
_diffrn_reflns_theta_min 1.80
_diffrn_standards_decay_% 0
_diffrn_standards_number 0
_exptl_absorpt_coefficient_mu 0.091
_exptl_absorpt_correction_T_max 0.9820
_exptl_absorpt_correction_T_min 0.8003
_exptl_absorpt_correction_type multi-scan
_exptl_absorpt_process_details '(SADABS; Sheldrick, 1996)'
_exptl_crystal_colour colourless
_exptl_crystal_density_diffrn 1.303
_exptl_crystal_density_method 'not measured'
_exptl_crystal_description block
_exptl_crystal_F_000 448
_exptl_crystal_size_max 0.80
_exptl_crystal_size_mid 0.65
_exptl_crystal_size_min 0.20
_refine_diff_density_max 0.228
_refine_diff_density_min -0.268
_refine_ls_extinction_method none
_refine_ls_goodness_of_fit_ref 1.149
_refine_ls_hydrogen_treatment mixed
_refine_ls_matrix_type full
_refine_ls_number_parameters 297
_refine_ls_number_reflns 2786
_refine_ls_number_restraints 1
_refine_ls_restrained_S_all 1.149
_refine_ls_R_factor_all 0.0526
_refine_ls_R_factor_gt 0.0453
_refine_ls_shift/su_max 0.001
_refine_ls_shift/su_mean 0.000
_refine_ls_structure_factor_coef Fsqd
_refine_ls_weighting_details 'calc w=1/[\s^2^(Fo^2^)+(0.0645P)^2^+0.2252P] where P=(Fo^2^+2Fc^2^)/3'
_refine_ls_weighting_scheme calc
_refine_ls_wR_factor_gt 0.1150
_refine_ls_wR_factor_ref 0.1220
_reflns_number_gt 2454
_reflns_number_total 2786
_reflns_threshold_expression >2sigma(I)
_cod_data_source_file pv2058.cif
_cod_data_source_block I
_cod_original_sg_symbol_H-M 'P 21'
_cod_database_code 2217625
_cod_database_fobs_code 2217625

loop_
_symmetry_equiv_pos_as_xyz
'x, y, z'
'-x, y+1/2, -z'

loop_
_atom_site_type_symbol
_atom_site_label
_atom_site_fract_x
_atom_site_fract_y
_atom_site_fract_z
_atom_site_U_iso_or_equiv
_atom_site_adp_type
_atom_site_calc_flag
_atom_site_refinement_flags
_atom_site_occupancy
O O1 0.1720(3) -0.00215(12) 0.52224(17) 0.0277(4) Uani d . 1
O O2 0.6882(4) 0.38722(14) 0.7195(2) 0.0378(5) Uani d . 1
H H4 0.566(7) 0.409(3) 0.768(4) 0.057 Uiso d . 1
O O3 0.8442(3) 0.11985(12) 0.31396(17) 0.0269(4) Uani d . 1
N N1 0.7154(3) 0.02668(14) 0.44228(19) 0.0230(4) Uani d . 1
H H1 0.867(5) 0.014(2) 0.465(3) 0.028 Uiso d . 1
N N2 0.2984(3) 0.09051(13) 0.39160(19) 0.0223(4) Uani d . 1
H H2 0.162(6) 0.101(2) 0.369(3) 0.027 Uiso d . 1
N N3 -0.0323(4) 0.35012(15) 0.3555(2) 0.0268(4) Uani d . 1
H H3 -0.123(6) 0.379(3) 0.383(3) 0.032 Uiso d . 1
C C1 0.5533(4) -0.00266(16) 0.5160(2) 0.0231(5) Uani d . 1
H H11 0.5496 -0.0676 0.5117 0.028 Uiso calc R 1
C C2 0.6176(4) 0.02202(18) 0.6471(2) 0.0280(5) Uani d . 1
H H21 0.5086 -0.0024 0.6951 0.034 Uiso calc R 1
H H22 0.7596 -0.0050 0.6747 0.034 Uiso calc R 1
C C3 0.6339(4) 0.11897(18) 0.6686(2) 0.0269(5) Uani d . 1
C C4 0.4638(4) 0.16582(19) 0.7071(2) 0.0283(5) Uani d . 1
H H41 0.3344 0.1361 0.7206 0.034 Uiso calc R 1
C C5 0.4777(4) 0.2550(2) 0.7265(2) 0.0317(6) Uani d . 1
H H51 0.3601 0.2854 0.7543 0.038 Uiso calc R 1
C C6 0.6650(5) 0.29970(19) 0.7049(2) 0.0305(6) Uani d . 1
C C7 0.8369(5) 0.2541(2) 0.6663(3) 0.0334(6) Uani d . 1
H H71 0.9651 0.2840 0.6515 0.040 Uiso calc R 1
C C8 0.8222(4) 0.1643(2) 0.6491(2) 0.0307(6) Uani d . 1
H H81 0.9417 0.1336 0.6239 0.037 Uiso calc R 1
C C9 0.3262(4) 0.02939(16) 0.4750(2) 0.0214(4) Uani d . 1
C C10 0.4684(4) 0.13210(15) 0.3333(2) 0.0203(4) Uani d . 1
H H101 0.4283 0.1259 0.2460 0.024 Uiso calc R 1
C C11 0.4861(4) 0.23024(15) 0.3614(2) 0.0245(5) Uani d . 1
H H111 0.5356 0.2378 0.4467 0.029 Uiso calc R 1
H H112 0.5976 0.2561 0.3164 0.029 Uiso calc R 1
C C12 0.2766(4) 0.27826(15) 0.3319(2) 0.0219(5) Uani d . 1
C C13 0.1520(4) 0.31262(17) 0.4122(2) 0.0259(5) Uani d . 1
H H131 0.1882 0.3108 0.4956 0.031 Uiso calc R 1
C C14 0.1618(4) 0.29527(15) 0.2171(2) 0.0236(5) Uani d . 1
C C15 0.2022(5) 0.27731(19) 0.1009(3) 0.0312(5) Uani d . 1
H H151 0.3336 0.2499 0.0857 0.037 Uiso calc R 1
C C16 0.0465(6) 0.3004(2) 0.0084(3) 0.0397(7) Uani d . 1
H H161 0.0713 0.2876 -0.0706 0.048 Uiso calc R 1
C C17 -0.1462(5) 0.3422(2) 0.0292(3) 0.0426(7) Uani d . 1
H H171 -0.2505 0.3565 -0.0359 0.051 Uiso calc R 1
C C18 -0.1877(5) 0.36285(19) 0.1422(3) 0.0367(6) Uani d . 1
H H181 -0.3178 0.3919 0.1561 0.044 Uiso calc R 1
C C19 -0.0318(4) 0.33969(16) 0.2361(2) 0.0270(5) Uani d . 1
C C20 0.6919(4) 0.09162(16) 0.3637(2) 0.0213(4) Uani d . 1
O O1D 0.4352(4) 0.46196(17) 0.8569(2) 0.0448(5) Uani d . 1
N N1D 0.1638(4) 0.53136(19) 0.9359(2) 0.0370(5) Uani d . 1
C C1D 0.2408(5) 0.4758(2) 0.8623(3) 0.0373(6) Uani d . 1
H H1D 0.119(6) 0.450(3) 0.804(3) 0.045 Uiso d . 1
C C2D -0.0661(6) 0.5502(2) 0.9296(4) 0.0509(9) Uani d . 1
H H21D -0.1468 0.5109 0.8726 0.076 Uiso calc R 1
H H22D -0.0925 0.6104 0.9041 0.076 Uiso calc R 1
H H23D -0.1147 0.5419 1.0078 0.076 Uiso calc R 1
C C3D 0.3101(7) 0.5866(5) 1.0106(5) 0.094(2) Uani d . 1
H H31D 0.4563 0.5613 1.0191 0.141 Uiso calc R 1
H H32D 0.2590 0.5916 1.0887 0.141 Uiso calc R 1
H H33D 0.3142 0.6444 0.9747 0.141 Uiso calc R 1

loop_
_atom_site_aniso_label
_atom_site_aniso_U_11
_atom_site_aniso_U_22
_atom_site_aniso_U_33
_atom_site_aniso_U_12
_atom_site_aniso_U_13
_atom_site_aniso_U_23
O1 0.0200(8) 0.0271(9) 0.0367(10) 0.0003(7) 0.0066(7) 0.0090(7)
O2 0.0475(12) 0.0301(10) 0.0363(11) -0.0044(9) 0.0074(9) -0.0026(8)
O3 0.0188(8) 0.0296(9) 0.0328(9) 0.0005(7) 0.0059(7) 0.0044(8)
N1 0.0159(9) 0.0234(9) 0.0304(10) 0.0030(7) 0.0053(7) 0.0032(8)
N2 0.0160(9) 0.0208(9) 0.0303(10) 0.0003(7) 0.0046(8) 0.0045(8)
N3 0.0237(10) 0.0212(10) 0.0363(12) 0.0008(8) 0.0071(8) -0.0046(9)
C1 0.0193(10) 0.0197(10) 0.0310(12) 0.0015(9) 0.0051(9) 0.0049(9)
C2 0.0252(11) 0.0301(13) 0.0286(12) 0.0026(10) 0.0022(9) 0.0064(10)
C3 0.0248(11) 0.0320(13) 0.0237(11) -0.0006(10) 0.0014(9) 0.0008(10)
C4 0.0224(11) 0.0345(14) 0.0278(12) -0.0012(10) 0.0024(9) 0.0005(10)
C5 0.0277(12) 0.0385(15) 0.0289(13) 0.0020(11) 0.0036(10) -0.0025(11)
C6 0.0339(14) 0.0320(14) 0.0251(12) -0.0023(11) 0.0009(10) -0.0020(10)
C7 0.0279(13) 0.0412(15) 0.0318(13) -0.0059(11) 0.0072(10) -0.0049(12)
C8 0.0213(11) 0.0400(15) 0.0311(13) 0.0001(10) 0.0038(10) -0.0017(11)
C9 0.0173(10) 0.0192(10) 0.0276(11) 0.0019(8) 0.0028(8) 0.0001(9)
C10 0.0151(9) 0.0192(10) 0.0266(11) 0.0001(8) 0.0022(8) 0.0030(9)
C11 0.0204(10) 0.0192(11) 0.0336(13) -0.0017(8) 0.0027(9) 0.0014(9)
C12 0.0197(10) 0.0172(10) 0.0292(12) -0.0029(8) 0.0038(9) 0.0011(8)
C13 0.0265(11) 0.0215(11) 0.0300(12) -0.0035(9) 0.0049(9) -0.0011(9)
C14 0.0243(11) 0.0170(11) 0.0296(12) -0.0009(8) 0.0038(9) 0.0020(9)
C15 0.0367(14) 0.0267(12) 0.0312(13) 0.0018(11) 0.0080(10) 0.0028(10)
C16 0.0542(19) 0.0377(16) 0.0263(13) -0.0017(13) 0.0012(12) 0.0041(12)
C17 0.0484(17) 0.0380(16) 0.0381(15) 0.0011(14) -0.0087(13) 0.0143(13)
C18 0.0311(13) 0.0295(14) 0.0477(17) 0.0020(11) -0.0037(12) 0.0063(12)
C19 0.0272(11) 0.0194(11) 0.0347(13) -0.0022(9) 0.0046(10) 0.0022(10)
C20 0.0191(10) 0.0212(10) 0.0234(11) 0.0023(8) 0.0012(8) -0.0019(8)
O1D 0.0433(12) 0.0462(13) 0.0455(12) 0.0077(11) 0.0076(10) -0.0020(11)
N1D 0.0350(12) 0.0415(13) 0.0339(12) 0.0042(11) 0.0012(10) 0.0027(11)
C1D 0.0428(16) 0.0280(13) 0.0403(16) 0.0007(11) 0.0014(13) 0.0035(12)
C2D 0.0373(16) 0.0400(18) 0.075(3) 0.0035(13) 0.0049(16) 0.0045(17)
C3D 0.046(2) 0.145(6) 0.086(3) 0.009(3) -0.013(2) -0.074(4)

loop_
_atom_type_symbol
_atom_type_description
_atom_type_scat_dispersion_real
_atom_type_scat_dispersion_imag
_atom_type_scat_source
C C 0.0033 0.0016 'International Tables Vol C Tables 4.2.6.8 and 6.1.1.4'
H H 0.0000 0.0000 'International Tables Vol C Tables 4.2.6.8 and 6.1.1.4'
N N 0.0061 0.0033 'International Tables Vol C Tables 4.2.6.8 and 6.1.1.4'
O O 0.0106 0.0060 'International Tables Vol C Tables 4.2.6.8 and 6.1.1.4'

loop_
_geom_angle_atom_site_label_1
_geom_angle_atom_site_label_2
_geom_angle_atom_site_label_3
_geom_angle
C6 O2 H4 108(3)
C20 N1 C1 126.1(2)
C20 N1 H1 110(2)
C1 N1 H1 120(2)
C9 N2 C10 126.4(2)
C9 N2 H2 112(2)
C10 N2 H2 121(2)
C19 N3 C13 108.7(2)
C19 N3 H3 122(3)
C13 N3 H3 129(3)
N1 C1 C9 113.6(2)
N1 C1 C2 111.3(2)
C9 C1 C2 110.1(2)
N1 C1 H11 107.2
C9 C1 H11 107.2
C2 C1 H11 107.2
C3 C2 C1 113.7(2)
C3 C2 H21 108.8
C1 C2 H21 108.8
C3 C2 H22 108.8
C1 C2 H22 108.8
H21 C2 H22 107.7
C4 C3 C8 117.9(3)
C4 C3 C2 121.6(2)
C8 C3 C2 120.5(2)
C3 C4 C5 121.8(3)
C3 C4 H41 119.1
C5 C4 H41 119.1
C4 C5 C6 119.7(3)
C4 C5 H51 120.1
C6 C5 H51 120.1
O2 C6 C7 117.7(3)
O2 C6 C5 123.0(3)
C7 C6 C5 119.4(3)
C6 C7 C8 120.3(3)
C6 C7 H71 119.9
C8 C7 H71 119.9
C7 C8 C3 120.9(3)
C7 C8 H81 119.6
C3 C8 H81 119.6
O1 C9 N2 122.6(2)
O1 C9 C1 118.1(2)
N2 C9 C1 119.3(2)
N2 C10 C20 113.8(2)
N2 C10 C11 111.9(2)
C20 C10 C11 108.22(19)
N2 C10 H101 107.5
C20 C10 H101 107.5
C11 C10 H101 107.5
C12 C11 C10 113.42(19)
C12 C11 H111 108.9
C10 C11 H111 108.9
C12 C11 H112 108.9
C10 C11 H112 108.9
H111 C11 H112 107.7
C13 C12 C14 106.2(2)
C13 C12 C11 125.6(2)
C14 C12 C11 128.2(2)
C12 C13 N3 110.6(2)
C12 C13 H131 124.7
N3 C13 H131 124.7
C15 C14 C19 119.0(2)
C15 C14 C12 134.3(2)
C19 C14 C12 106.7(2)
C16 C15 C14 118.7(3)
C16 C15 H151 120.6
C14 C15 H151 120.6
C15 C16 C17 121.3(3)
C15 C16 H161 119.3
C17 C16 H161 119.3
C18 C17 C16 121.2(3)
C18 C17 H171 119.4
C16 C17 H171 119.4
C17 C18 C19 117.8(3)
C17 C18 H181 121.1
C19 C18 H181 121.1
N3 C19 C18 130.3(3)
N3 C19 C14 107.9(2)
C18 C19 C14 121.8(3)
O3 C20 N1 122.7(2)
O3 C20 C10 118.4(2)
N1 C20 C10 118.9(2)
C1D N1D C3D 120.3(3)
C1D N1D C2D 121.5(3)
C3D N1D C2D 117.3(3)
O1D C1D N1D 124.7(3)
O1D C1D H1D 123(2)
N1D C1D H1D 112(2)
N1D C2D H21D 109.5
N1D C2D H22D 109.5
H21D C2D H22D 109.5
N1D C2D H23D 109.5
H21D C2D H23D 109.5
H22D C2D H23D 109.5
N1D C3D H31D 109.5
N1D C3D H32D 109.5
H31D C3D H32D 109.5
N1D C3D H33D 109.5
H31D C3D H33D 109.5
H32D C3D H33D 109.5

loop_
_geom_bond_atom_site_label_1
_geom_bond_atom_site_label_2
_geom_bond_distance
O1 C9 1.247(3)
O2 C6 1.363(4)
O2 H4 1.04(5)
O3 C20 1.234(3)
N1 C20 1.337(3)
N1 C1 1.453(3)
N1 H1 0.96(3)
N2 C9 1.333(3)
N2 C10 1.456(3)
N2 H2 0.87(3)
N3 C19 1.369(4)
N3 C13 1.371(3)
N3 H3 0.81(4)
C1 C9 1.512(3)
C1 C2 1.546(4)
C1 H11 1.0000
C2 C3 1.513(4)
C2 H21 0.9900
C2 H22 0.9900
C3 C4 1.389(4)
C3 C8 1.397(4)
C4 C5 1.391(4)
C4 H41 0.9500
C5 C6 1.394(4)
C5 H51 0.9500
C6 C7 1.388(4)
C7 C8 1.397(4)
C7 H71 0.9500
C8 H81 0.9500
C10 C20 1.520(3)
C10 C11 1.545(3)
C10 H101 1.0000
C11 C12 1.497(3)
C11 H111 0.9900
C11 H112 0.9900
C12 C13 1.368(4)
C12 C14 1.437(4)
C13 H131 0.9500
C14 C15 1.401(4)
C14 C19 1.418(3)
C15 C16 1.389(4)
C15 H151 0.9500
C16 C17 1.399(5)
C16 H161 0.9500
C17 C18 1.378(5)
C17 H171 0.9500
C18 C19 1.400(4)
C18 H181 0.9500
O1D C1D 1.231(4)
N1D C1D 1.324(4)
N1D C3D 1.445(5)
N1D C2D 1.446(4)
C1D H1D 1.03(4)
C2D H21D 0.9800
C2D H22D 0.9800
C2D H23D 0.9800
C3D H31D 0.9800
C3D H32D 0.9800
C3D H33D 0.9800

loop_
_geom_hbond_atom_site_label_D
_geom_hbond_atom_site_label_H
_geom_hbond_atom_site_label_A
_geom_hbond_site_symmetry_A
_geom_hbond_distance_DH
_geom_hbond_distance_HA
_geom_hbond_distance_DA
_geom_hbond_angle_DHA
_geom_hbond_publ_flag
N1 H1 O1 1_655 0.96(3) 1.94(3) 2.902(3) 174(3) y
N2 H2 O3 1_455 0.87(3) 2.01(3) 2.884(3) 178(3) y
N3 H3 O1 2_556 0.81(4) 2.16(4) 2.851(3) 144(3) y
O2 H4 O1D . 1.04(5) 1.59(5) 2.606(3) 163(4) y
C1D H1D O2 1_455 1.03(4) 2.89(4) 3.862(4) 158 ?
C2D H21D O1D 1_455 0.98 2.68 3.387(4) 129 ?
C2D H21D O2 1_455 0.98 2.70 3.671(4) 171 ?
C2D H22D C15 2_556 0.98 2.66 3.602(4) 163 ?
C3D H32D C3 2_657 0.98 2.80 3.660(4) 147 ?

loop_
_geom_torsion_atom_site_label_1
_geom_torsion_atom_site_label_2
_geom_torsion_atom_site_label_3
_geom_torsion_atom_site_label_4
_geom_torsion
N1 C1 C2 C3 62.3(3)
C1 C2 C3 C4 97.5(3)
N2 C10 C11 C12 -55.4(3)
C10 C11 C12 C13 109.8(3)
C20 N1 C1 C9 16.1(4)
C20 N1 C1 C2 -108.9(3)
C9 C1 C2 C3 -64.6(3)
C1 C2 C3 C8 -82.1(3)
C8 C3 C4 C5 -0.1(4)
C2 C3 C4 C5 -179.7(2)
C3 C4 C5 C6 1.2(4)
C4 C5 C6 O2 178.6(3)
C4 C5 C6 C7 -1.2(4)
O2 C6 C7 C8 -179.7(3)
C5 C6 C7 C8 0.1(4)
C6 C7 C8 C3 1.0(4)
C4 C3 C8 C7 -1.0(4)
C2 C3 C8 C7 178.6(3)
C10 N2 C9 O1 178.7(2)
C10 N2 C9 C1 -0.4(4)
N1 C1 C9 O1 170.0(2)
C2 C1 C9 O1 -64.4(3)
N1 C1 C9 N2 -10.8(3)
C2 C1 C9 N2 114.7(2)
C9 N2 C10 C20 7.7(3)
C9 N2 C10 C11 -115.4(3)
C20 C10 C11 C12 178.4(2)
C10 C11 C12 C14 -67.9(3)
C14 C12 C13 N3 -0.2(3)
C11 C12 C13 N3 -178.3(2)
C19 N3 C13 C12 0.7(3)
C13 C12 C14 C15 179.9(3)
C11 C12 C14 C15 -2.1(4)
C13 C12 C14 C19 -0.4(3)
C11 C12 C14 C19 177.6(2)
C19 C14 C15 C16 -2.7(4)
C12 C14 C15 C16 177.0(3)
C14 C15 C16 C17 1.1(4)
C15 C16 C17 C18 0.8(5)
C16 C17 C18 C19 -0.8(5)
C13 N3 C19 C18 176.7(3)
C13 N3 C19 C14 -1.0(3)
C17 C18 C19 N3 -178.3(3)
C17 C18 C19 C14 -0.9(4)
C15 C14 C19 N3 -179.4(2)
C12 C14 C19 N3 0.9(3)
C15 C14 C19 C18 2.7(4)
C12 C14 C19 C18 -177.1(2)
C1 N1 C20 O3 171.3(2)
C1 N1 C20 C10 -9.2(4)
N2 C10 C20 O3 176.5(2)
C11 C10 C20 O3 -58.4(3)
N2 C10 C20 N1 -3.0(3)
C11 C10 C20 N1 122.1(2)
C3D N1D C1D O1D 5.3(6)
C2D N1D C1D O1D 174.1(3)

loop_
_cod_related_entry_id
_cod_related_entry_database
_cod_related_entry_code
1 ChemSpider 21195537
